data_2023069
loop_
_publ_author_name
'Atashov, Aziz'
'Azamova, Mukhlisakhon'
'Ziyatov, Daminbek'
'Uzakbergenova, Zamira'
'Torambetov, Batirbay'
'Holczbauer, Tamas'
'Ashurov, Jamshid'
'Kadirova, Shakhnoza'

_publ_section_title
;
 Synthesis, crystal structure and Hirshfeld surface analysis of
 bromido-tetra-kis-[5-(prop-2-en-1-yl-sulf-an-yl)-1,3,4-thia-diazol-2-amine-&#x3ba;<i>N</i><sup>3</sup>]copper(II)
 bromide.
;
_journal_coeditor_code NY2003
_journal_issue 'Pt 4'
_journal_name_full 'Acta crystallographica. Section E, Crystallographic communications'
_journal_page_first 408
_journal_page_last 412
_journal_paper_doi 10.1107/S2056989024002652
_journal_volume 80
_journal_year 2024
_chemical_formula_iupac '[Cu Br (C5 H7 N3 S2)4] Br'
_chemical_formula_moiety 'C20 H28 Br Cu N12 S8 +, Br -'
_chemical_formula_sum 'C20 H28 Br2 Cu N12 S8'
_chemical_formula_weight 916.38
_chemical_name_systematic
'Bromidotetrakis[5-(prop-2-en-1-ylsulfanyl)-1,3,4-thiadiazol-2-amine-\k<i>N</i>^3^]copper(II) bromide'
_space_group_crystal_system tetragonal
_space_group_IT_number 85
_space_group_name_Hall '-P 4a'
_space_group_name_H-M_alt 'P 4/n :2'
_atom_sites_solution_hydrogens geom
_audit_creation_method
;
Olex2 1.5
(compiled 2022.04.07 svn.rca3783a0 for OlexSys, GUI svn.r6498)
;
_cell_angle_alpha 90
_cell_angle_beta 90
_cell_angle_gamma 90
_cell_formula_units_Z 2
_cell_length_a 12.69368(9)
_cell_length_b 12.69368(9)
_cell_length_c 11.35879(13)
_cell_measurement_reflns_used 9121
_cell_measurement_temperature 293(2)
_cell_measurement_theta_max 70.8030
_cell_measurement_theta_min 3.4770
_cell_volume 1830.24(3)
_computing_cell_refinement
;
CrysAlisPro 1.171.40.84a (Rigaku OD, 2020)
;
_computing_data_collection
;
CrysAlisPro 1.171.40.84a (Rigaku OD, 2020)
;
_computing_data_reduction
;
CrysAlisPro 1.171.40.84a (Rigaku OD, 2020)
;
_computing_molecular_graphics
;
Olex2 1.5 (Dolomanov <i>et al.</i>,  2009)
;
_computing_publication_material
;
Olex2 1.5 (Dolomanov <i>et al.</i>,  2009)
;
_computing_structure_refinement
;
<i>SHELXL2018/3</i> (Sheldrick, 2015b)
;
_computing_structure_solution
;
<i>SHELXT</i>  (Sheldrick, 2015a)
;
_diffrn_ambient_temperature 293(2)
_diffrn_detector_area_resol_mean 10.0000
_diffrn_measured_fraction_theta_full 1.000
_diffrn_measured_fraction_theta_max 1.000
_diffrn_measurement_device 'four-circle diffractometer'
_diffrn_measurement_device_type 'XtaLAB Synergy, Single source at home/near, HyPix3000'
_diffrn_measurement_method '\w scans'
_diffrn_radiation_type CuK\a
_diffrn_radiation_wavelength 1.54184
_diffrn_reflns_av_R_equivalents 0.0362
_diffrn_reflns_av_unetI/netI 0.0159
_diffrn_reflns_limit_h_max 15
_diffrn_reflns_limit_h_min -15
_diffrn_reflns_limit_k_max 15
_diffrn_reflns_limit_k_min -11
_diffrn_reflns_limit_l_max 13
_diffrn_reflns_limit_l_min -13
_diffrn_reflns_number 18450
_diffrn_reflns_theta_full 67.684
_diffrn_reflns_theta_max 69.941
_diffrn_reflns_theta_min 3.892
_exptl_absorpt_coefficient_mu 7.947
_exptl_absorpt_correction_T_max 1.00000
_exptl_absorpt_correction_T_min 0.62644
_exptl_absorpt_correction_type multi-scan
_exptl_absorpt_process_details
;
(CrysAlisPro; Rigaku OD, 2020)
;
_exptl_crystal_colour green
_exptl_crystal_density_diffrn 1.663
_exptl_crystal_description block
_exptl_crystal_F_000 918
_exptl_crystal_size_max 0.12
_exptl_crystal_size_mid 0.08
_exptl_crystal_size_min 0.03
_refine_diff_density_max 0.262
_refine_diff_density_min -0.282
_refine_ls_extinction_coef 0.00018(7)
_refine_ls_extinction_expression Fc^*^=kFc[1+0.001xFc^2^\l^3^/sin(2\q)]^-1/4^
_refine_ls_extinction_method
;
SHELXL-2016/6 (Sheldrick 2015b)
;
_refine_ls_goodness_of_fit_ref 1.052
_refine_ls_hydrogen_treatment constr
_refine_ls_matrix_type full
_refine_ls_number_parameters 118
_refine_ls_number_reflns 1746
_refine_ls_number_restraints 0
_refine_ls_restrained_S_all 1.052
_refine_ls_R_factor_all 0.0280
_refine_ls_R_factor_gt 0.0254
_refine_ls_shift/su_max 0.000
_refine_ls_shift/su_mean 0.000
_refine_ls_structure_factor_coef Fsqd
_refine_ls_weighting_details 'w=1/[\s^2^(Fo^2^)+(0.0273P)^2^+0.9257P] where P=(Fo^2^+2Fc^2^)/3'
_refine_ls_weighting_scheme calc
_refine_ls_wR_factor_gt 0.0633
_refine_ls_wR_factor_ref 0.0649
_reflns_number_gt 1597
_reflns_number_total 1746
_reflns_threshold_expression 'I > 2\s(I)'
_cod_data_source_file ny2003.cif
_cod_data_source_block I
_cod_depositor_comments 'Adding full bibliography for 2023069.cif.'
_cod_original_sg_symbol_H-M 'P 4/n'
_cod_database_code 2023069
_shelx_space_group_comment
;
The symmetry employed for this shelxl refinement is uniquely defined
by the following loop, which should always be used as a source of
symmetry information in preference to the above space-group names.
They are only intended as comments.
;

loop_
_space_group_symop_operation_xyz
'x, y, z'
'-x+1/2, -y+1/2, z'
'-y+1/2, x, z'
'y, -x+1/2, z'
'-x, -y, -z'
'x-1/2, y-1/2, -z'
'y-1/2, -x, -z'
'-y, x-1/2, -z'

loop_
_atom_site_type_symbol
_atom_site_label
_atom_site_fract_x
_atom_site_fract_y
_atom_site_fract_z
_atom_site_U_iso_or_equiv
_atom_site_adp_type
_atom_site_calc_flag
_atom_site_occupancy
_atom_site_disorder_assembly
_atom_site_disorder_group
Br Br1 0.750000 0.750000 1.01564(4) 0.04943(15) Uani d 1 . .
Br Br2 0.250000 0.750000 1.000000 0.05616(16) Uani d 1 . .
Cu Cu1 0.750000 0.750000 0.77377(5) 0.03890(16) Uani d 1 . .
S S1 0.39660(5) 0.70986(6) 0.72047(6) 0.06176(19) Uani d 1 . .
S S2 0.42895(6) 0.65094(8) 0.46657(7) 0.0831(3) Uani d 1 . .
N N2 0.59625(14) 0.71817(14) 0.74447(16) 0.0470(4) Uani d 1 . .
N N1 0.57992(14) 0.68882(16) 0.62785(18) 0.0544(5) Uani d 1 . .
N N3 0.50405(16) 0.7637(2) 0.9157(2) 0.0739(7) Uani d 1 . .
H H3A 0.560992 0.775718 0.954484 0.089 Uiso calc 1 . .
H H3B 0.443808 0.771729 0.949189 0.089 Uiso calc 1 . .
C C1 0.50915(16) 0.73279(18) 0.8039(2) 0.0500(5) Uani d 1 . .
C C2 0.48136(19) 0.6828(2) 0.6037(2) 0.0574(6) Uani d 1 . .
C C3 0.5494(3) 0.6360(3) 0.3816(3) 0.0984(11) Uani d 1 . .
H H3BC 0.580640 0.704195 0.365145 0.118 Uiso calc 0.5 A 2
H H3BD 0.600153 0.593336 0.423967 0.118 Uiso calc 0.5 A 2
H H3AA 0.600532 0.688177 0.406669 0.118 Uiso calc 0.5 B 1
H H3AB 0.579095 0.566715 0.395347 0.118 Uiso calc 0.5 B 1
C C5A 0.5337(16) 0.5753(12) 0.1730(17) 0.143(7) Uani d 0.5 C 2
H H5AA 0.587593 0.612982 0.136912 0.171 Uiso calc 0.5 C 2
H H5AB 0.492013 0.529830 0.128742 0.171 Uiso calc 0.5 C 2
C C4 0.5259(9) 0.6502(7) 0.2475(9) 0.104(3) Uani d 0.5 D 1
H H4 0.516751 0.720330 0.226229 0.125 Uiso calc 0.5 D 1
C C4A 0.5181(8) 0.5852(11) 0.2749(8) 0.112(3) Uani d 0.5 C 2
H H4A 0.461720 0.541488 0.293578 0.134 Uiso calc 0.5 C 2
C C5 0.5187(14) 0.6021(18) 0.1813(12) 0.154(8) Uani d 0.5 D 1
H H5A 0.526312 0.529967 0.192763 0.185 Uiso calc 0.5 D 1
H H5B 0.504113 0.628295 0.106619 0.185 Uiso calc 0.5 D 1

loop_
_atom_site_aniso_label
_atom_site_aniso_U_11
_atom_site_aniso_U_22
_atom_site_aniso_U_33
_atom_site_aniso_U_12
_atom_site_aniso_U_13
_atom_site_aniso_U_23
Br1 0.05153(19) 0.05153(19) 0.0452(3) 0.000 0.000 0.000
Br2 0.04993(19) 0.04993(19) 0.0686(3) 0.000 0.000 0.000
Cu1 0.0362(2) 0.0362(2) 0.0443(3) 0.000 0.000 0.000
S1 0.0387(3) 0.0791(4) 0.0675(4) 0.0015(3) -0.0065(3) 0.0060(3)
S2 0.0637(4) 0.1138(7) 0.0718(5) -0.0029(4) -0.0179(4) -0.0189(4)
N2 0.0405(9) 0.0489(10) 0.0517(10) -0.0013(8) -0.0029(8) 0.0008(8)
N1 0.0450(10) 0.0610(12) 0.0573(11) -0.0041(9) -0.0020(8) -0.0070(9)
N3 0.0430(11) 0.121(2) 0.0573(13) 0.0096(12) 0.0002(9) -0.0060(13)
C1 0.0388(11) 0.0538(12) 0.0574(13) 0.0016(9) -0.0018(9) 0.0079(10)
C2 0.0489(13) 0.0608(14) 0.0626(15) -0.0020(11) -0.0058(11) -0.0008(11)
C3 0.084(2) 0.131(3) 0.080(2) -0.004(2) -0.0020(18) -0.023(2)
C5A 0.168(13) 0.095(7) 0.165(16) -0.031(7) 0.075(10) -0.020(7)
C4 0.173(9) 0.068(5) 0.070(6) -0.034(5) 0.017(5) 0.007(4)
C4A 0.117(7) 0.141(10) 0.077(6) 0.013(7) 0.024(5) -0.019(6)
C5 0.121(9) 0.30(2) 0.038(4) 0.016(12) -0.010(5) -0.005(8)

loop_
_atom_type_symbol
_atom_type_description
_atom_type_scat_dispersion_real
_atom_type_scat_dispersion_imag
_atom_type_scat_source
C C 0.0181 0.0091 'International Tables Vol C Tables 4.2.6.8 and 6.1.1.4'
H H 0.0000 0.0000 'International Tables Vol C Tables 4.2.6.8 and 6.1.1.4'
Br Br -0.6763 1.2805 'International Tables Vol C Tables 4.2.6.8 and 6.1.1.4'
Cu Cu -1.9646 0.5888 'International Tables Vol C Tables 4.2.6.8 and 6.1.1.4'
N N 0.0311 0.0180 'International Tables Vol C Tables 4.2.6.8 and 6.1.1.4'
S S 0.3331 0.5567 'International Tables Vol C Tables 4.2.6.8 and 6.1.1.4'

loop_
_geom_angle_atom_site_label_1
_geom_angle_atom_site_label_2
_geom_angle_atom_site_label_3
_geom_angle_site_symmetry_1
_geom_angle_site_symmetry_3
_geom_angle
_geom_angle_publ_flag
N2 Cu1 Br1 4_565 . 99.48(5) ?
N2 Cu1 Br1 2_665 . 99.48(5) ?
N2 Cu1 Br1 3_655 . 99.48(5) ?
N2 Cu1 Br1 . . 99.48(5) ?
N2 Cu1 N2 3_655 2_665 88.446(18) ?
N2 Cu1 N2 3_655 . 88.446(18) ?
N2 Cu1 N2 2_665 4_565 88.446(18) ?
N2 Cu1 N2 4_565 . 88.445(18) ?
N2 Cu1 N2 3_655 4_565 161.04(11) ?
N2 Cu1 N2 2_665 . 161.04(11) ?
C1 S1 C2 . . 86.58(11) ?
C2 S2 C3 . . 100.25(14) ?
N1 N2 Cu1 . . 110.74(13) ?
C1 N2 Cu1 . . 134.66(16) ?
C1 N2 N1 . . 113.76(18) ?
C2 N1 N2 . . 111.4(2) ?
H3A N3 H3B . . 120.0 ?
C1 N3 H3A . . 120.0 ?
C1 N3 H3B . . 120.0 ?
N2 C1 S1 . . 112.94(18) ?
N2 C1 N3 . . 125.1(2) ?
N3 C1 S1 . . 121.96(17) ?
S2 C2 S1 . . 119.40(14) ?
N1 C2 S1 . . 115.33(19) ?
N1 C2 S2 . . 125.3(2) ?
S2 C3 H3BC . . 110.7 ?
S2 C3 H3BD . . 110.7 ?
S2 C3 H3AA . . 109.6 ?
S2 C3 H3AB . . 109.6 ?
H3BC C3 H3BD . . 108.8 ?
H3AA C3 H3AB . . 108.1 ?
C4 C3 S2 . . 110.2(5) ?
C4 C3 H3AA . . 109.6 ?
C4 C3 H3AB . . 109.6 ?
C4A C3 S2 . . 105.3(5) ?
C4A C3 H3BC . . 110.7 ?
C4A C3 H3BD . . 110.7 ?
H5AA C5A H5AB . . 120.0 ?
C4A C5A H5AA . . 120.0 ?
C4A C5A H5AB . . 120.0 ?
C3 C4 H4 . . 112.8 ?
C5 C4 C3 . . 134.4(15) ?
C5 C4 H4 . . 112.8 ?
C3 C4A H4A . . 106.8 ?
C5A C4A C3 . . 146.4(13) ?
C5A C4A H4A . . 106.8 ?
C4 C5 H5A . . 120.0 ?
C4 C5 H5B . . 120.0 ?
H5A C5 H5B . . 120.0 ?

loop_
_geom_bond_atom_site_label_1
_geom_bond_atom_site_label_2
_geom_bond_site_symmetry_2
_geom_bond_distance
_geom_bond_publ_flag
Br1 Cu1 . 2.7474(7) ?
Cu1 N2 4_565 2.0206(17) ?
Cu1 N2 . 2.0206(17) ?
Cu1 N2 3_655 2.0206(17) ?
Cu1 N2 2_665 2.0206(17) ?
S1 C1 . 1.739(2) ?
S1 C2 . 1.742(3) ?
S2 C2 . 1.741(3) ?
S2 C3 . 1.818(4) ?
N2 N1 . 1.392(3) ?
N2 C1 . 1.308(3) ?
N1 C2 . 1.283(3) ?
N3 H3A . 0.8600 ?
N3 H3B . 0.8600 ?
N3 C1 . 1.331(3) ?
C3 H3BC . 0.9700 ?
C3 H3BD . 0.9700 ?
C3 H3AA . 0.9700 ?
C3 H3AB . 0.9700 ?
C3 C4 . 1.562(11) ?
C3 C4A . 1.429(10) ?
C5A H5AA . 0.9300 ?
C5A H5AB . 0.9300 ?
C5A C4A . 1.181(19) ?
C4 H4 . 0.9300 ?
C4 C5 . 0.973(18) ?
C4A H4A . 0.9300 ?
C5 H5A . 0.9300 ?
C5 H5B . 0.9300 ?

loop_
_geom_hbond_atom_site_label_D
_geom_hbond_atom_site_label_H
_geom_hbond_atom_site_label_A
_geom_hbond_site_symmetry_A
_geom_hbond_distance_DH
_geom_hbond_distance_HA
_geom_hbond_distance_DA
_geom_hbond_angle_DHA
N3 H3A Br1 . 0.86 2.52 3.32650(10) 156.8
N3 H3B Br2 . 0.86 2.54 3.36850(10) 161.5
C5A H5AA Br1 1_554 0.93 3.03 3.95(2) 175.3

loop_
_geom_torsion_atom_site_label_1
_geom_torsion_atom_site_label_2
_geom_torsion_atom_site_label_3
_geom_torsion_atom_site_label_4
_geom_torsion_site_symmetry_1
_geom_torsion_site_symmetry_2
_geom_torsion_site_symmetry_3
_geom_torsion_site_symmetry_4
_geom_torsion
_geom_torsion_publ_flag
Cu1 N2 N1 C2 . . . . -170.89(17) ?
Cu1 N2 C1 S1 . . . . 168.95(12) ?
Cu1 N2 C1 N3 . . . . -9.9(4) ?
S2 C3 C4 C5 . . . . -103(2) ?
S2 C3 C4A C5A . . . . 148(2) ?
N2 N1 C2 S1 . . . . -1.0(3) ?
N2 N1 C2 S2 . . . . 178.68(17) ?
N1 N2 C1 S1 . . . . 0.7(2) ?
N1 N2 C1 N3 . . . . -178.2(2) ?
C1 S1 C2 S2 . . . . -178.55(17) ?
C1 S1 C2 N1 . . . . 1.2(2) ?
C1 N2 N1 C2 . . . . 0.2(3) ?
C2 S1 C1 N2 . . . . -1.01(18) ?
C2 S1 C1 N3 . . . . 177.9(2) ?
C2 S2 C3 C4 . . . . -158.1(4) ?
C2 S2 C3 C4A . . . . 166.4(6) ?
C3 S2 C2 S1 . . . . 178.11(19) ?
C3 S2 C2 N1 . . . . -1.6(3) ?
